data_1502500
loop_
_publ_author_name
'Fu, Peng'
'Liu, Peipei'
'Li, Xia'
'Wang, Yi'
'Wang, Shuxia'
'Hong, Kui'
'Zhu, Weiming'

_publ_section_title
;
 Cyclic bipyridine glycosides from the marine-derived actinomycete
 Actinoalloteichus cyanogriseus WH1-2216-6.
;
_journal_issue 22
_journal_name_full 'Organic letters'
_journal_page_first 5948
_journal_page_last 5951
_journal_paper_doi 10.1021/ol202245s
_journal_volume 13
_journal_year 2011
_chemical_absolute_configuration ad
_chemical_formula_moiety 'C19 H21 N3 O7'
_chemical_formula_sum 'C19 H21 N3 O7'
_chemical_formula_weight 403.39
_chemical_name_systematic
; 
 ? 
;
_space_group_IT_number 19
_symmetry_cell_setting orthorhombic
_symmetry_space_group_name_Hall 'P 2ac 2ab'
_symmetry_space_group_name_H-M 'P 21 21 21'
_atom_sites_solution_hydrogens geom
_atom_sites_solution_primary direct
_atom_sites_solution_secondary difmap
_audit_creation_method SHELXL-97
_cell_angle_alpha 90.00
_cell_angle_beta 90.00
_cell_angle_gamma 90.00
_cell_formula_units_Z 4
_cell_length_a 7.13190(10)
_cell_length_b 10.27060(10)
_cell_length_c 24.8328(2)
_cell_measurement_reflns_used 14141
_cell_measurement_temperature 100(2)
_cell_measurement_theta_max 71.2289
_cell_measurement_theta_min 4.3011
_cell_volume 1818.98(3)
_computing_cell_refinement 'CrysAlis PRO'
_computing_data_collection 'CrysAlis PRO'
_computing_data_reduction 'CrysAlis PRO'
_computing_molecular_graphics SHELXTL
_computing_publication_material SHELXTL
_computing_structure_refinement SHELXTL
_computing_structure_solution 'SHELXTL (Bruker, 2005)'
_diffrn_ambient_temperature 100(2)
_diffrn_detector_area_resol_mean 8.2417
_diffrn_measured_fraction_theta_full 0.996
_diffrn_measured_fraction_theta_max 0.996
_diffrn_measurement_device_type 'Xcalibur, Onyx, Nova'
_diffrn_measurement_method '\w scans'
_diffrn_radiation_monochromator graphite
_diffrn_radiation_source 'fine-focus sealed tube'
_diffrn_radiation_type CuK\a
_diffrn_radiation_wavelength 1.54178
_diffrn_reflns_av_R_equivalents 0.0235
_diffrn_reflns_av_sigmaI/netI 0.0154
_diffrn_reflns_limit_h_max 8
_diffrn_reflns_limit_h_min -8
_diffrn_reflns_limit_k_max 12
_diffrn_reflns_limit_k_min -12
_diffrn_reflns_limit_l_max 28
_diffrn_reflns_limit_l_min -30
_diffrn_reflns_number 17830
_diffrn_reflns_theta_full 71.36
_diffrn_reflns_theta_max 71.36
_diffrn_reflns_theta_min 6.87
_exptl_absorpt_coefficient_mu 0.961
_exptl_absorpt_correction_T_max 0.9100
_exptl_absorpt_correction_T_min 0.7615
_exptl_absorpt_correction_type multi-scan
_exptl_absorpt_process_details
; 
CrysAlis PRO (Oxford Diffraction, 2010)
;
_exptl_crystal_colour colorless
_exptl_crystal_density_diffrn 1.473
_exptl_crystal_density_method 'not measured'
_exptl_crystal_description block
_exptl_crystal_F_000 848
_exptl_crystal_size_max 0.30
_exptl_crystal_size_mid 0.30
_exptl_crystal_size_min 0.10
_refine_diff_density_max 0.369
_refine_diff_density_min -0.244
_refine_diff_density_rms 0.040
_refine_ls_abs_structure_details 'Flack H D (1983), Acta Cryst. A39, 876-881'
_refine_ls_abs_structure_Flack 0.03(13)
_refine_ls_extinction_method none
_refine_ls_goodness_of_fit_ref 1.075
_refine_ls_hydrogen_treatment constr
_refine_ls_matrix_type full
_refine_ls_number_parameters 267
_refine_ls_number_reflns 3540
_refine_ls_number_restraints 0
_refine_ls_restrained_S_all 1.075
_refine_ls_R_factor_all 0.0295
_refine_ls_R_factor_gt 0.0282
_refine_ls_shift/su_max 0.002
_refine_ls_shift/su_mean 0.000
_refine_ls_structure_factor_coef Fsqd
_refine_ls_weighting_details 'calc w=1/[\s^2^(Fo^2^)+(0.0426P)^2^+0.4414P] where P=(Fo^2^+2Fc^2^)/3'
_refine_ls_weighting_scheme calc
_refine_ls_wR_factor_gt 0.0733
_refine_ls_wR_factor_ref 0.0747
_reflns_number_gt 3447
_reflns_number_total 3540
_reflns_threshold_expression >2sigma(I)
_cod_data_source_file ol202245s_si_002.cif
_cod_data_source_block zwm30
_cod_depositor_comments
;
The following automatic conversions were performed:

'_symmetry_cell_setting' value 'Orthorhombic' changed to
'orthorhombic' according to
/home/saulius/struct/CIF-dictionaries/cif_core.dic dictionary named
'cif_core.dic' version 2.4.1 from 2010-06-29.

Automatic conversion script
Id: cif_fix_values 1715 2011-07-08 13:25:40Z adriana 
;
_cod_original_sg_symbol_H-M P2(1)2(1)2(1)
_cod_database_code 1502500

loop_
_symmetry_equiv_pos_as_xyz
'x, y, z'
'-x+1/2, -y, z+1/2'
'-x, y+1/2, -z+1/2'
'x+1/2, -y+1/2, -z'

loop_
_atom_site_label
_atom_site_type_symbol
_atom_site_fract_x
_atom_site_fract_y
_atom_site_fract_z
_atom_site_U_iso_or_equiv
_atom_site_adp_type
_atom_site_occupancy
_atom_site_symmetry_multiplicity
_atom_site_calc_flag
_atom_site_refinement_flags
O1 O 0.18288(14) 0.11623(10) 0.78447(4) 0.0196(2) Uani 1 1 d .
C2 C -0.0156(2) 0.12628(14) 0.77198(6) 0.0198(3) Uani 1 1 d .
H2 H -0.0591 0.2169 0.7799 0.024 Uiso 1 1 calc R
C3 C -0.12692(19) 0.03041(14) 0.80677(6) 0.0176(3) Uani 1 1 d .
H3 H -0.0858 -0.0608 0.7990 0.021 Uiso 1 1 calc R
O3A O -0.32194(14) 0.04415(10) 0.79548(4) 0.0213(2) Uani 1 1 d .
C4 C -0.09159(19) 0.06264(13) 0.86591(5) 0.0156(3) Uani 1 1 d .
H4 H -0.1298 0.1549 0.8725 0.019 Uiso 1 1 calc R
C4A C 0.1189(2) 0.05040(13) 0.87639(5) 0.0165(3) Uani 1 1 d .
O4B O -0.19443(14) -0.01895(9) 0.90122(4) 0.0178(2) Uani 1 1 d .
H4B H -0.2584 0.0271 0.9223 0.027 Uiso 1 1 calc R
O4C O 0.16480(14) -0.07969(9) 0.86951(4) 0.0175(2) Uani 1 1 d .
O5 O 0.16235(14) 0.08447(9) 0.93127(4) 0.0176(2) Uani 1 1 d .
C5A C 0.15636(19) 0.21458(13) 0.94375(5) 0.0151(3) Uani 1 1 d .
C6 C 0.14635(18) 0.25703(14) 0.99735(6) 0.0154(3) Uani 1 1 d .
N7 N 0.13823(16) 0.38578(11) 1.00883(5) 0.0157(2) Uani 1 1 d .
C8 C 0.13113(19) 0.47184(13) 0.96818(6) 0.0168(3) Uani 1 1 d .
C9 C 0.1469(2) 0.43695(14) 0.91438(5) 0.0174(3) Uani 1 1 d .
H9 H 0.1460 0.5009 0.8868 0.021 Uiso 1 1 calc R
C9A C 0.1637(2) 0.30735(14) 0.90239(6) 0.0170(3) Uani 1 1 d .
O10 O 0.18394(16) 0.27316(9) 0.84939(4) 0.0196(2) Uani 1 1 d .
C10A C 0.2282(2) 0.13926(14) 0.83800(6) 0.0185(3) Uani 1 1 d .
H10A H 0.3657 0.1250 0.8433 0.022 Uiso 1 1 calc R
C11 C -0.0338(2) 0.10071(17) 0.71207(6) 0.0264(3) Uani 1 1 d .
H11A H 0.0401 0.1650 0.6921 0.040 Uiso 1 1 calc R
H11B H -0.1659 0.1075 0.7015 0.040 Uiso 1 1 calc R
H11C H 0.0124 0.0131 0.7039 0.040 Uiso 1 1 calc R
C12 C 0.0986(2) 0.60807(14) 0.98387(6) 0.0181(3) Uani 1 1 d .
H12 H 0.1252 0.6374 1.0193 0.022 Uiso 1 1 calc R
N13 N 0.03338(19) 0.68595(12) 0.94823(5) 0.0229(3) Uani 1 1 d .
O13A O -0.00077(17) 0.80748(10) 0.97088(4) 0.0255(2) Uani 1 1 d .
H13A H -0.0417 0.8582 0.9471 0.038 Uiso 1 1 calc R
C14 C -0.4014(2) -0.06854(17) 0.77071(7) 0.0275(3) Uani 1 1 d .
H14A H -0.3426 -0.0825 0.7355 0.041 Uiso 1 1 calc R
H14B H -0.5366 -0.0557 0.7660 0.041 Uiso 1 1 calc R
H14C H -0.3795 -0.1447 0.7936 0.041 Uiso 1 1 calc R
C15 C 0.3435(2) -0.12169(15) 0.89001(6) 0.0237(3) Uani 1 1 d .
H15A H 0.4398 -0.0578 0.8803 0.036 Uiso 1 1 calc R
H15B H 0.3756 -0.2064 0.8744 0.036 Uiso 1 1 calc R
H15C H 0.3368 -0.1295 0.9293 0.036 Uiso 1 1 calc R
N1' N 0.11757(17) 0.22770(11) 1.09305(5) 0.0184(2) Uani 1 1 d .
C2' C 0.13989(19) 0.16768(13) 1.04518(5) 0.0153(3) Uani 1 1 d .
C3' C 0.1549(2) 0.03279(14) 1.04165(6) 0.0210(3) Uani 1 1 d .
H3' H 0.1728 -0.0079 1.0077 0.025 Uiso 1 1 calc R
C4' C 0.1434(2) -0.04208(14) 1.08824(6) 0.0234(3) Uani 1 1 d .
H4' H 0.1512 -0.1343 1.0863 0.028 Uiso 1 1 calc R
C5' C 0.1207(2) 0.01872(14) 1.13716(6) 0.0200(3) Uani 1 1 d .
H5' H 0.1123 -0.0299 1.1696 0.024 Uiso 1 1 calc R
C6' C 0.1104(2) 0.15365(14) 1.13742(6) 0.0195(3) Uani 1 1 d .
H6' H 0.0974 0.1962 1.1712 0.023 Uiso 1 1 calc R

loop_
_atom_site_aniso_label
_atom_site_aniso_U_11
_atom_site_aniso_U_22
_atom_site_aniso_U_33
_atom_site_aniso_U_23
_atom_site_aniso_U_13
_atom_site_aniso_U_12
O1 0.0188(5) 0.0262(5) 0.0139(5) -0.0031(4) 0.0007(4) 0.0000(4)
C2 0.0204(7) 0.0249(7) 0.0142(6) -0.0021(5) -0.0017(5) 0.0023(6)
C3 0.0160(7) 0.0195(6) 0.0172(7) -0.0044(5) -0.0019(5) 0.0033(6)
O3A 0.0161(5) 0.0264(5) 0.0213(5) -0.0058(4) -0.0041(4) 0.0030(4)
C4 0.0176(7) 0.0156(6) 0.0137(6) -0.0008(5) 0.0008(5) 0.0012(5)
C4A 0.0203(7) 0.0166(6) 0.0125(6) -0.0012(5) -0.0011(5) 0.0006(5)
O4B 0.0187(5) 0.0171(4) 0.0176(5) -0.0008(4) 0.0026(4) 0.0001(4)
O4C 0.0165(5) 0.0164(5) 0.0197(5) -0.0020(4) -0.0031(4) 0.0031(4)
O5 0.0230(5) 0.0161(5) 0.0136(4) -0.0011(4) -0.0027(4) -0.0004(4)
C5A 0.0140(6) 0.0145(6) 0.0168(6) 0.0006(5) -0.0015(5) -0.0018(5)
C6 0.0130(6) 0.0157(6) 0.0173(6) 0.0006(5) -0.0009(5) -0.0005(5)
N7 0.0156(5) 0.0162(5) 0.0153(5) 0.0009(4) -0.0001(4) -0.0008(5)
C8 0.0157(7) 0.0167(7) 0.0180(7) 0.0026(5) -0.0010(5) -0.0012(5)
C9 0.0191(7) 0.0180(6) 0.0152(6) 0.0046(5) -0.0013(5) -0.0016(6)
C9A 0.0153(6) 0.0216(7) 0.0141(6) 0.0009(5) 0.0001(5) -0.0020(6)
O10 0.0284(5) 0.0184(5) 0.0122(5) -0.0001(4) 0.0004(4) -0.0011(4)
C10A 0.0211(7) 0.0198(7) 0.0147(7) -0.0018(5) -0.0005(5) -0.0007(6)
C11 0.0282(8) 0.0357(8) 0.0153(7) -0.0018(6) -0.0013(6) 0.0000(7)
C12 0.0187(7) 0.0176(7) 0.0181(7) 0.0018(5) 0.0010(5) -0.0014(6)
N13 0.0238(7) 0.0161(6) 0.0288(7) 0.0006(5) 0.0014(5) -0.0010(5)
O13A 0.0331(6) 0.0169(5) 0.0264(5) 0.0009(4) 0.0006(5) 0.0042(5)
C14 0.0211(7) 0.0367(9) 0.0248(7) -0.0106(7) -0.0033(6) -0.0025(7)
C15 0.0175(7) 0.0265(7) 0.0271(8) -0.0005(6) -0.0033(6) 0.0058(6)
N1' 0.0215(6) 0.0178(6) 0.0158(6) -0.0006(5) -0.0010(5) -0.0031(5)
C2' 0.0129(6) 0.0198(7) 0.0134(6) 0.0022(5) -0.0013(5) -0.0019(5)
C3' 0.0277(8) 0.0179(7) 0.0174(7) 0.0000(5) 0.0022(6) 0.0011(6)
C4' 0.0304(8) 0.0166(7) 0.0231(7) 0.0028(6) 0.0028(6) 0.0029(6)
C5' 0.0197(7) 0.0223(7) 0.0180(7) 0.0063(5) 0.0013(5) -0.0002(6)
C6' 0.0216(7) 0.0229(7) 0.0139(7) 0.0007(5) -0.0014(5) -0.0031(6)

loop_
_atom_type_symbol
_atom_type_description
_atom_type_scat_dispersion_real
_atom_type_scat_dispersion_imag
_atom_type_scat_source
C C 0.0181 0.0091 'International Tables Vol C Tables 4.2.6.8 and 6.1.1.4'
H H 0.0000 0.0000 'International Tables Vol C Tables 4.2.6.8 and 6.1.1.4'
O O 0.0492 0.0322 'International Tables Vol C Tables 4.2.6.8 and 6.1.1.4'
N N 0.0311 0.0180 'International Tables Vol C Tables 4.2.6.8 and 6.1.1.4'

loop_
_geom_angle_atom_site_label_1
_geom_angle_atom_site_label_2
_geom_angle_atom_site_label_3
_geom_angle
C10A O1 C2 114.80(11)
O1 C2 C11 106.31(11)
O1 C2 C3 109.81(11)
C11 C2 C3 113.43(12)
O1 C2 H2 109.1
C11 C2 H2 109.1
C3 C2 H2 109.1
O3A C3 C4 109.20(11)
O3A C3 C2 109.33(11)
C4 C3 C2 108.53(11)
O3A C3 H3 109.9
C4 C3 H3 109.9
C2 C3 H3 109.9
C3 O3A C14 113.05(11)
O4B C4 C3 112.44(11)
O4B C4 C4A 110.74(11)
C3 C4 C4A 107.95(11)
O4B C4 H4 108.5
C3 C4 H4 108.5
C4A C4 H4 108.5
O4C C4A O5 107.44(11)
O4C C4A C4 106.88(11)
O5 C4A C4 110.65(11)
O4C C4A C10A 112.14(11)
O5 C4A C10A 109.52(11)
C4 C4A C10A 110.17(11)
C4 O4B H4B 109.5
C4A O4C C15 117.06(11)
C5A O5 C4A 116.32(10)
O5 C5A C9A 119.68(12)
O5 C5A C6 121.24(12)
C9A C5A C6 119.07(12)
N7 C6 C5A 120.37(12)
N7 C6 C2' 115.40(12)
C5A C6 C2' 124.21(12)
C8 N7 C6 119.10(12)
N7 C8 C9 123.42(13)
N7 C8 C12 115.67(12)
C9 C8 C12 120.88(12)
C9A C9 C8 117.86(12)
C9A C9 H9 121.1
C8 C9 H9 121.1
C9 C9A O10 117.86(12)
C9 C9A C5A 119.88(13)
O10 C9A C5A 122.25(12)
C9A O10 C10A 117.20(11)
O1 C10A O10 107.45(11)
O1 C10A C4A 112.05(11)
O10 C10A C4A 109.56(11)
O1 C10A H10A 109.2
O10 C10A H10A 109.2
C4A C10A H10A 109.2
C2 C11 H11A 109.5
C2 C11 H11B 109.5
H11A C11 H11B 109.5
C2 C11 H11C 109.5
H11A C11 H11C 109.5
H11B C11 H11C 109.5
N13 C12 C8 117.94(13)
N13 C12 H12 121.0
C8 C12 H12 121.0
C12 N13 O13A 110.17(12)
N13 O13A H13A 109.5
O3A C14 H14A 109.5
O3A C14 H14B 109.5
H14A C14 H14B 109.5
O3A C14 H14C 109.5
H14A C14 H14C 109.5
H14B C14 H14C 109.5
O4C C15 H15A 109.5
O4C C15 H15B 109.5
H15A C15 H15B 109.5
O4C C15 H15C 109.5
H15A C15 H15C 109.5
H15B C15 H15C 109.5
C6' N1' C2' 118.03(12)
N1' C2' C3' 121.29(13)
N1' C2' C6 114.94(12)
C3' C2' C6 123.78(13)
C4' C3' C2' 119.54(13)
C4' C3' H3' 120.2
C2' C3' H3' 120.2
C5' C4' C3' 119.36(13)
C5' C4' H4' 120.3
C3' C4' H4' 120.3
C4' C5' C6' 117.62(14)
C4' C5' H5' 121.2
C6' C5' H5' 121.2
N1' C6' C5' 124.13(14)
N1' C6' H6' 117.9
C5' C6' H6' 117.9

loop_
_geom_bond_atom_site_label_1
_geom_bond_atom_site_label_2
_geom_bond_distance
O1 C10A 1.3883(17)
O1 C2 1.4528(18)
C2 C11 1.5162(19)
C2 C3 1.532(2)
C2 H2 1.0000
C3 O3A 1.4258(17)
C3 C4 1.5263(18)
C3 H3 1.0000
O3A C14 1.4278(18)
C4 O4B 1.4175(17)
C4 C4A 1.5284(19)
C4 H4 1.0000
C4A O4C 1.3862(16)
C4A O5 1.4408(16)
C4A C10A 1.5332(19)
O4B H4B 0.8400
O4C C15 1.4386(17)
O5 C5A 1.3724(16)
C5A C9A 1.4019(19)
C5A C6 1.4023(19)
C6 N7 1.3540(18)
C6 C2' 1.5017(19)
N7 C8 1.3425(18)
C8 C9 1.3879(19)
C8 C12 1.4708(19)
C9 C9A 1.369(2)
C9 H9 0.9500
C9A O10 1.3698(17)
O10 C10A 1.4391(17)
C10A H10A 1.0000
C11 H11A 0.9800
C11 H11B 0.9800
C11 H11C 0.9800
C12 N13 1.280(2)
C12 H12 0.9500
N13 O13A 1.3905(16)
O13A H13A 0.8400
C14 H14A 0.9800
C14 H14B 0.9800
C14 H14C 0.9800
C15 H15A 0.9800
C15 H15B 0.9800
C15 H15C 0.9800
N1' C6' 1.3397(19)
N1' C2' 1.3486(19)
C2' C3' 1.3923(19)
C3' C4' 1.392(2)
C3' H3' 0.9500
C4' C5' 1.375(2)
C4' H4' 0.9500
C5' C6' 1.388(2)
C5' H5' 0.9500
C6' H6' 0.9500

loop_
_geom_hbond_atom_site_label_D
_geom_hbond_atom_site_label_H
_geom_hbond_atom_site_label_A
_geom_hbond_distance_DH
_geom_hbond_distance_HA
_geom_hbond_distance_DA
_geom_hbond_angle_DHA
_geom_hbond_site_symmetry_A
O4B H4B N7 0.84 2.07 2.8782(15) 162.4 4_457
O13A H13A O4B 0.84 2.02 2.8421(15) 166.4 1_565

loop_
_geom_torsion_atom_site_label_1
_geom_torsion_atom_site_label_2
_geom_torsion_atom_site_label_3
_geom_torsion_atom_site_label_4
_geom_torsion
C10A O1 C2 C11 178.87(12)
C10A O1 C2 C3 -58.06(15)
O1 C2 C3 O3A 178.08(10)
C11 C2 C3 O3A -63.14(15)
O1 C2 C3 C4 59.06(14)
C11 C2 C3 C4 177.84(12)
C4 C3 O3A C14 -127.33(13)
C2 C3 O3A C14 114.07(13)
O3A C3 C4 O4B 58.96(15)
C2 C3 C4 O4B 178.06(11)
O3A C3 C4 C4A -178.59(11)
C2 C3 C4 C4A -59.49(14)
O4B C4 C4A O4C 58.02(14)
C3 C4 C4A O4C -65.46(14)
O4B C4 C4A O5 -58.66(14)
C3 C4 C4A O5 177.85(10)
O4B C4 C4A C10A -179.91(10)
C3 C4 C4A C10A 56.61(14)
O5 C4A O4C C15 -46.12(15)
C4 C4A O4C C15 -164.91(11)
C10A C4A O4C C15 74.27(15)
O4C C4A O5 C5A 169.47(11)
C4 C4A O5 C5A -74.19(14)
C10A C4A O5 C5A 47.44(15)
C4A O5 C5A C9A -18.29(18)
C4A O5 C5A C6 162.85(12)
O5 C5A C6 N7 -179.18(12)
C9A C5A C6 N7 2.0(2)
O5 C5A C6 C2' -0.5(2)
C9A C5A C6 C2' -179.32(13)
C5A C6 N7 C8 3.06(19)
C2' C6 N7 C8 -175.78(12)
C6 N7 C8 C9 -5.4(2)
C6 N7 C8 C12 172.58(12)
N7 C8 C9 C9A 2.4(2)
C12 C8 C9 C9A -175.44(13)
C8 C9 C9A O10 -178.39(12)
C8 C9 C9A C5A 2.8(2)
O5 C5A C9A C9 176.23(13)
C6 C5A C9A C9 -4.9(2)
O5 C5A C9A O10 -2.5(2)
C6 C5A C9A O10 176.34(12)
C9 C9A O10 C10A 171.33(13)
C5A C9A O10 C10A -9.88(19)
C2 O1 C10A O10 -65.02(15)
C2 O1 C10A C4A 55.37(16)
C9A O10 C10A O1 160.93(11)
C9A O10 C10A C4A 38.97(16)
O4C C4A C10A O1 64.58(15)
O5 C4A C10A O1 -176.25(11)
C4 C4A C10A O1 -54.33(15)
O4C C4A C10A O10 -176.26(11)
O5 C4A C10A O10 -57.08(14)
C4 C4A C10A O10 64.84(14)
N7 C8 C12 N13 -158.65(13)
C9 C8 C12 N13 19.4(2)
C8 C12 N13 O13A 175.86(12)
C6' N1' C2' C3' 0.1(2)
C6' N1' C2' C6 179.91(12)
N7 C6 C2' N1' 3.11(18)
C5A C6 C2' N1' -175.67(13)
N7 C6 C2' C3' -177.08(14)
C5A C6 C2' C3' 4.1(2)
N1' C2' C3' C4' 1.1(2)
C6 C2' C3' C4' -178.69(13)
C2' C3' C4' C5' -1.1(2)
C3' C4' C5' C6' -0.1(2)
C2' N1' C6' C5' -1.4(2)
C4' C5' C6' N1' 1.3(2)

loop_
_cod_related_entry_id
_cod_related_entry_code
_cod_related_entry_database
1 28289457 ChemSpider
